data_4315436
loop_
_publ_author_name
'M. Sircoglou'
'S. Bontemps'
'M. Mercy'
'K. Miqueu'
'S. Ladeira'
'N. Saffon'
'L. Maron'
'G. Bouhadir'
'D. Bourissou'

_publ_section_title
;
 Copper(I) Complexes derived from Mono- and Diphosphino-Boranes:
 Cu\\rightarrowB Interactions Supported by Arene Coordination
;
_journal_name_full 'Inorganic Chemistry'
_journal_page_first 3983
_journal_page_last 3990
_journal_paper_doi 10.1021/ic901896z
_journal_volume 49
_journal_year 2010
_chemical_formula_sum 'C24.5 H41 B Cl2 Cu P'
_chemical_formula_weight 511.79
_chemical_name_systematic
; 
 ? 
;
_space_group_IT_number 14
_symmetry_cell_setting monoclinic
_symmetry_space_group_name_Hall '-P 2ybc'
_symmetry_space_group_name_H-M 'P 1 21/c 1'
_atom_sites_solution_hydrogens geom
_atom_sites_solution_primary direct
_atom_sites_solution_secondary difmap
_audit_creation_method SHELXL-97
_cell_angle_alpha 90.00
_cell_angle_beta 103.708(3)
_cell_angle_gamma 90.00
_cell_formula_units_Z 4
_cell_length_a 12.5619(14)
_cell_length_b 15.7992(17)
_cell_length_c 13.5586(14)
_cell_measurement_reflns_used 1976
_cell_measurement_temperature 173(2)
_cell_measurement_theta_max 21.954
_cell_measurement_theta_min 2.370
_cell_volume 2614.3(5)
_computing_cell_refinement 'Bruker SMART'
_computing_data_collection 'Bruker SMART'
_computing_data_reduction 'Bruker SHELXTL'
_computing_molecular_graphics 'Bruker SHELXTL'
_computing_publication_material 'Bruker SHELXTL'
_computing_structure_refinement 'SHELXL-97 (Sheldrick, 1997)'
_computing_structure_solution 'SHELXS-97 (Sheldrick, 1990)'
_diffrn_ambient_temperature 173(2)
_diffrn_measured_fraction_theta_full 0.991
_diffrn_measured_fraction_theta_max 0.991
_diffrn_measurement_device_type 'Bruker CCD detector'
_diffrn_measurement_method 'omega and phi scans'
_diffrn_radiation_monochromator graphite
_diffrn_radiation_source 'fine-focus sealed tube'
_diffrn_radiation_type MoK\a
_diffrn_radiation_wavelength 0.71073
_diffrn_reflns_av_R_equivalents 0.1015
_diffrn_reflns_av_sigmaI/netI 0.1347
_diffrn_reflns_limit_h_max 14
_diffrn_reflns_limit_h_min -8
_diffrn_reflns_limit_k_max 18
_diffrn_reflns_limit_k_min -16
_diffrn_reflns_limit_l_max 14
_diffrn_reflns_limit_l_min -15
_diffrn_reflns_number 13112
_diffrn_reflns_theta_full 24.71
_diffrn_reflns_theta_max 24.71
_diffrn_reflns_theta_min 5.11
_exptl_absorpt_coefficient_mu 1.111
_exptl_absorpt_correction_T_max 0.574
_exptl_absorpt_correction_T_min 0.326
_exptl_absorpt_correction_type multi-scan
_exptl_absorpt_process_details 'SADABS (Bruker-AXS)'
_exptl_crystal_colour colorless
_exptl_crystal_density_diffrn 1.300
_exptl_crystal_density_method 'not measured'
_exptl_crystal_description block
_exptl_crystal_F_000 1084
_exptl_crystal_size_max 0.5
_exptl_crystal_size_mid 0.5
_exptl_crystal_size_min 0.5
_refine_diff_density_max 0.479
_refine_diff_density_min -0.416
_refine_diff_density_rms 0.071
_refine_ls_extinction_method none
_refine_ls_goodness_of_fit_ref 0.852
_refine_ls_hydrogen_treatment constr
_refine_ls_matrix_type full
_refine_ls_number_parameters 284
_refine_ls_number_reflns 4413
_refine_ls_number_restraints 16
_refine_ls_restrained_S_all 0.853
_refine_ls_R_factor_all 0.1060
_refine_ls_R_factor_gt 0.0480
_refine_ls_shift/su_max 0.001
_refine_ls_shift/su_mean 0.000
_refine_ls_structure_factor_coef Fsqd
_refine_ls_weighting_details 'calc w=1/[\s^2^(Fo^2^)+(0.0213P)^2^+0.0000P] where P=(Fo^2^+2Fc^2^)/3'
_refine_ls_weighting_scheme calc
_refine_ls_wR_factor_gt 0.0744
_refine_ls_wR_factor_ref 0.0858
_reflns_number_gt 2582
_reflns_number_total 4413
_reflns_threshold_expression >2sigma(I)
_cod_data_source_file ic901896z_si_003.cif
_cod_data_source_block 4
_cod_depositor_comments
;
The following automatic conversions were performed:

'_symmetry_cell_setting' value 'Monoclinic' changed to 'monoclinic'
according to the built-in table from CIF Core dictionary named
'cif_core.dic' version 2.4.1 from 2010-06-29.

Automatic conversion script
Id: cif_fix_values 1646 2011-03-28 12:23:43Z adriana 
;
_cod_original_formula_sum 'C24.50 H41 B Cl2 Cu P'
_cod_database_code 4315436

loop_
_symmetry_equiv_pos_as_xyz
'x, y, z'
'-x, y+1/2, -z+1/2'
'-x, -y, -z'
'x, -y-1/2, z-1/2'

loop_
_atom_site_label
_atom_site_type_symbol
_atom_site_fract_x
_atom_site_fract_y
_atom_site_fract_z
_atom_site_U_iso_or_equiv
_atom_site_adp_type
_atom_site_occupancy
_atom_site_symmetry_multiplicity
_atom_site_calc_flag
_atom_site_refinement_flags
_atom_site_disorder_assembly
_atom_site_disorder_group
Cu1 Cu 0.89269(4) 0.46043(3) 0.51273(4) 0.02831(16) Uani 1 1 d . . .
P1 P 0.76389(9) 0.36799(6) 0.51000(7) 0.0223(3) Uani 1 1 d . . .
B1 B 0.8205(4) 0.4888(3) 0.7096(3) 0.0240(12) Uani 1 1 d . . .
C1 C 0.7169(3) 0.4276(2) 0.6899(3) 0.0206(9) Uani 1 1 d . . .
C2 C 0.6813(3) 0.3760(2) 0.6039(3) 0.0205(9) Uani 1 1 d . . .
C3 C 0.5835(3) 0.3297(2) 0.5918(3) 0.0293(10) Uani 1 1 d . . .
H3 H 0.5583 0.2968 0.5322 0.035 Uiso 1 1 calc R . .
C4 C 0.5235(3) 0.3312(2) 0.6648(3) 0.0293(10) Uani 1 1 d . . .
H4 H 0.4572 0.2999 0.6553 0.035 Uiso 1 1 calc R . .
C5 C 0.5601(4) 0.3779(2) 0.7509(3) 0.0317(11) Uani 1 1 d . . .
H5 H 0.5210 0.3775 0.8029 0.038 Uiso 1 1 calc R . .
C6 C 0.6543(4) 0.4258(2) 0.7623(3) 0.0277(10) Uani 1 1 d . . .
H6 H 0.6774 0.4589 0.8220 0.033 Uiso 1 1 calc R . .
C7 C 0.6639(3) 0.3678(2) 0.3862(3) 0.0290(10) Uani 1 1 d . . .
H7 H 0.6059 0.3251 0.3887 0.035 Uiso 1 1 calc R . .
C8 C 0.7191(4) 0.3430(3) 0.3017(3) 0.0404(12) Uani 1 1 d . . .
H8A H 0.6688 0.3537 0.2357 0.061 Uiso 1 1 calc R . .
H8B H 0.7380 0.2828 0.3076 0.061 Uiso 1 1 calc R . .
H8C H 0.7858 0.3766 0.3075 0.061 Uiso 1 1 calc R . .
C9 C 0.6099(4) 0.4546(3) 0.3658(3) 0.0423(12) Uani 1 1 d . . .
H9A H 0.6652 0.4969 0.3602 0.063 Uiso 1 1 calc R . .
H9B H 0.5765 0.4699 0.4217 0.063 Uiso 1 1 calc R . .
H9C H 0.5532 0.4528 0.3022 0.063 Uiso 1 1 calc R . .
C10 C 0.8220(3) 0.2594(2) 0.5235(3) 0.0262(10) Uani 1 1 d . . .
H10 H 0.8629 0.2525 0.4691 0.031 Uiso 1 1 calc R . .
C11 C 0.7376(4) 0.1874(2) 0.5092(3) 0.0364(12) Uani 1 1 d . . .
H11A H 0.7750 0.1330 0.5089 0.055 Uiso 1 1 calc R . .
H11B H 0.6837 0.1949 0.4445 0.055 Uiso 1 1 calc R . .
H11C H 0.7003 0.1883 0.5649 0.055 Uiso 1 1 calc R . .
C12 C 0.9053(4) 0.2493(2) 0.6243(3) 0.0342(11) Uani 1 1 d . . .
H12A H 0.8691 0.2573 0.6801 0.051 Uiso 1 1 calc R . .
H12B H 0.9634 0.2916 0.6293 0.051 Uiso 1 1 calc R . .
H12C H 0.9373 0.1924 0.6284 0.051 Uiso 1 1 calc R . .
C13 C 0.7988(3) 0.5862(2) 0.6909(3) 0.0233(10) Uani 1 1 d . . .
H13 H 0.8671 0.6114 0.6776 0.028 Uiso 1 1 calc R . .
C14 C 0.7035(3) 0.6128(2) 0.6032(3) 0.0257(10) Uani 1 1 d . . .
H14A H 0.7148 0.5891 0.5388 0.031 Uiso 1 1 calc R . .
H14B H 0.6342 0.5893 0.6145 0.031 Uiso 1 1 calc R . .
C15 C 0.6943(4) 0.7093(2) 0.5945(3) 0.0327(11) Uani 1 1 d . . .
H15A H 0.7615 0.7324 0.5783 0.039 Uiso 1 1 calc R . .
H15B H 0.6312 0.7245 0.5383 0.039 Uiso 1 1 calc R . .
C16 C 0.6793(4) 0.7484(2) 0.6921(3) 0.0381(12) Uani 1 1 d . . .
H16A H 0.6077 0.7307 0.7036 0.046 Uiso 1 1 calc R . .
H16B H 0.6790 0.8108 0.6858 0.046 Uiso 1 1 calc R . .
C17 C 0.7702(4) 0.7219(2) 0.7828(3) 0.0378(12) Uani 1 1 d . . .
H17A H 0.8404 0.7469 0.7761 0.045 Uiso 1 1 calc R . .
H17B H 0.7539 0.7443 0.8458 0.045 Uiso 1 1 calc R . .
C18 C 0.7820(4) 0.6261(2) 0.7910(3) 0.0341(11) Uani 1 1 d . . .
H18A H 0.7155 0.6017 0.8070 0.041 Uiso 1 1 calc R . .
H18B H 0.8454 0.6118 0.8473 0.041 Uiso 1 1 calc R . .
C19 C 0.9365(3) 0.4522(2) 0.7624(3) 0.0243(9) Uani 1 1 d . . .
H19 H 0.9535 0.4105 0.7128 0.029 Uiso 1 1 calc R . .
C20 C 0.9373(3) 0.3998(2) 0.8589(3) 0.0310(11) Uani 1 1 d . . .
H20A H 0.9203 0.4376 0.9114 0.037 Uiso 1 1 calc R . .
H20B H 0.8788 0.3564 0.8425 0.037 Uiso 1 1 calc R . .
C21 C 1.0458(4) 0.3564(3) 0.9018(3) 0.0358(11) Uani 1 1 d . . .
H21A H 1.0571 0.3117 0.8542 0.043 Uiso 1 1 calc R . .
H21B H 1.0436 0.3289 0.9669 0.043 Uiso 1 1 calc R . .
C22 C 1.1421(4) 0.4181(3) 0.9196(3) 0.0339(11) Uani 1 1 d . . .
H22A H 1.1372 0.4575 0.9752 0.041 Uiso 1 1 calc R . .
H22B H 1.2116 0.3862 0.9407 0.041 Uiso 1 1 calc R . .
C23 C 1.1425(3) 0.4684(3) 0.8242(3) 0.0359(11) Uani 1 1 d . . .
H23A H 1.1567 0.4297 0.7714 0.043 Uiso 1 1 calc R . .
H23B H 1.2024 0.5106 0.8394 0.043 Uiso 1 1 calc R . .
C24 C 1.0338(3) 0.5137(2) 0.7839(3) 0.0348(11) Uani 1 1 d . . .
H24A H 1.0362 0.5440 0.7206 0.042 Uiso 1 1 calc R . .
H24B H 1.0230 0.5562 0.8343 0.042 Uiso 1 1 calc R . .
Cl1 Cl 1.07104(9) 0.40556(6) 0.52148(9) 0.0398(3) Uani 1 1 d . . .
C25 C 0.4374(8) 0.0023(7) 0.4698(8) 0.072(3) Uani 0.50 1 d PDU A -1
H25A H 0.3776 -0.0274 0.4919 0.087 Uiso 0.50 1 calc PR A -1
H25B H 0.4068 0.0216 0.3993 0.087 Uiso 0.50 1 calc PR A -1
Cl2 Cl 0.4672(6) 0.0900(8) 0.5423(10) 0.084(2) Uani 0.50 1 d PDU A -1
Cl3 Cl 0.5316(10) -0.0688(9) 0.4653(12) 0.133(4) Uani 0.50 1 d PDU A -1

loop_
_atom_site_aniso_label
_atom_site_aniso_U_11
_atom_site_aniso_U_22
_atom_site_aniso_U_33
_atom_site_aniso_U_23
_atom_site_aniso_U_13
_atom_site_aniso_U_12
Cu1 0.0267(3) 0.0262(3) 0.0339(3) 0.0013(3) 0.0110(2) -0.0065(3)
P1 0.0228(6) 0.0213(5) 0.0242(6) -0.0003(5) 0.0085(5) -0.0021(5)
B1 0.031(3) 0.029(3) 0.015(2) -0.006(2) 0.011(2) -0.002(2)
C1 0.024(2) 0.022(2) 0.017(2) 0.0032(17) 0.006(2) 0.0050(19)
C2 0.021(2) 0.023(2) 0.018(2) 0.0031(17) 0.006(2) 0.0061(19)
C3 0.027(3) 0.032(2) 0.028(2) -0.003(2) 0.005(2) -0.008(2)
C4 0.020(2) 0.036(3) 0.033(2) 0.009(2) 0.008(2) -0.002(2)
C5 0.032(3) 0.036(3) 0.030(3) 0.007(2) 0.013(2) 0.008(2)
C6 0.032(3) 0.026(2) 0.024(2) 0.0014(18) 0.005(2) 0.001(2)
C7 0.033(3) 0.029(2) 0.025(2) -0.0015(19) 0.007(2) -0.005(2)
C8 0.051(3) 0.040(3) 0.029(2) 0.000(2) 0.008(3) -0.003(2)
C9 0.040(3) 0.048(3) 0.034(2) 0.001(2) -0.001(2) 0.004(3)
C10 0.029(3) 0.023(2) 0.030(2) -0.0005(18) 0.014(2) 0.003(2)
C11 0.046(3) 0.022(2) 0.042(3) -0.003(2) 0.011(3) -0.003(2)
C12 0.035(3) 0.021(2) 0.044(3) 0.005(2) 0.006(3) 0.005(2)
C13 0.019(2) 0.026(2) 0.026(2) -0.0005(18) 0.010(2) -0.005(2)
C14 0.019(2) 0.029(2) 0.030(2) -0.0021(18) 0.007(2) 0.0007(19)
C15 0.028(3) 0.025(2) 0.039(3) 0.004(2) -0.004(2) 0.001(2)
C16 0.032(3) 0.027(2) 0.057(3) -0.003(2) 0.015(3) 0.003(2)
C17 0.044(3) 0.029(2) 0.042(3) -0.014(2) 0.013(3) 0.000(2)
C18 0.041(3) 0.030(2) 0.032(2) -0.001(2) 0.009(2) 0.000(2)
C19 0.026(2) 0.020(2) 0.027(2) -0.0022(19) 0.008(2) -0.001(2)
C20 0.032(3) 0.030(2) 0.031(2) 0.0058(19) 0.009(2) 0.001(2)
C21 0.042(3) 0.032(3) 0.032(2) 0.012(2) 0.006(2) 0.003(2)
C22 0.030(3) 0.034(3) 0.033(2) -0.003(2) 0.001(2) 0.007(2)
C23 0.031(3) 0.032(2) 0.045(3) 0.004(2) 0.009(2) -0.008(2)
C24 0.029(3) 0.025(2) 0.046(3) 0.0054(19) 0.000(2) -0.005(2)
Cl1 0.0334(7) 0.0233(6) 0.0695(8) 0.0119(5) 0.0258(6) 0.0033(5)
C25 0.025(6) 0.096(8) 0.082(8) 0.050(6) -0.018(6) -0.028(5)
Cl2 0.046(3) 0.077(4) 0.120(5) 0.013(3) 0.001(3) -0.005(3)
Cl3 0.164(7) 0.102(8) 0.148(7) 0.000(5) 0.068(6) 0.013(5)

loop_
_atom_type_symbol
_atom_type_description
_atom_type_scat_dispersion_real
_atom_type_scat_dispersion_imag
_atom_type_scat_source
C C 0.0033 0.0016 'International Tables Vol C Tables 4.2.6.8 and 6.1.1.4'
H H 0.0000 0.0000 'International Tables Vol C Tables 4.2.6.8 and 6.1.1.4'
B B 0.0013 0.0007 'International Tables Vol C Tables 4.2.6.8 and 6.1.1.4'
P P 0.1023 0.0942 'International Tables Vol C Tables 4.2.6.8 and 6.1.1.4'
Cl Cl 0.1484 0.1585 'International Tables Vol C Tables 4.2.6.8 and 6.1.1.4'
Cu Cu 0.3201 1.2651 'International Tables Vol C Tables 4.2.6.8 and 6.1.1.4'

loop_
_geom_angle_atom_site_label_1
_geom_angle_atom_site_label_2
_geom_angle_atom_site_label_3
_geom_angle
_geom_angle_site_symmetry_1
_geom_angle_site_symmetry_3
_geom_angle_publ_flag
P1 Cu1 Cl1 145.06(5) . 3_766 ?
P1 Cu1 Cl1 116.39(4) . . ?
Cl1 Cu1 Cl1 96.87(4) 3_766 . ?
C2 P1 C7 104.93(18) . . ?
C2 P1 C10 105.69(17) . . ?
C7 P1 C10 104.82(18) . . ?
C2 P1 Cu1 118.99(13) . . ?
C7 P1 Cu1 111.13(14) . . ?
C10 P1 Cu1 110.22(14) . . ?
C13 B1 C19 122.7(4) . . ?
C13 B1 C1 117.6(4) . . ?
C19 B1 C1 119.0(3) . . ?
C6 C1 C2 116.7(4) . . ?
C6 C1 B1 118.0(3) . . ?
C2 C1 B1 125.3(3) . . ?
C3 C2 C1 119.7(4) . . ?
C3 C2 P1 120.5(3) . . ?
C1 C2 P1 119.8(3) . . ?
C4 C3 C2 121.3(4) . . ?
C5 C4 C3 119.4(4) . . ?
C4 C5 C6 119.8(4) . . ?
C5 C6 C1 122.9(4) . . ?
C8 C7 C9 110.9(3) . . ?
C8 C7 P1 110.6(3) . . ?
C9 C7 P1 110.0(3) . . ?
C12 C10 C11 110.1(3) . . ?
C12 C10 P1 110.9(3) . . ?
C11 C10 P1 115.4(3) . . ?
C14 C13 C18 108.8(3) . . ?
C14 C13 B1 117.8(3) . . ?
C18 C13 B1 108.1(3) . . ?
C15 C14 C13 111.3(3) . . ?
C16 C15 C14 111.2(3) . . ?
C15 C16 C17 111.7(3) . . ?
C18 C17 C16 111.9(3) . . ?
C17 C18 C13 111.7(3) . . ?
C24 C19 C20 109.5(3) . . ?
C24 C19 B1 117.6(3) . . ?
C20 C19 B1 113.7(3) . . ?
C21 C20 C19 113.1(3) . . ?
C20 C21 C22 112.3(3) . . ?
C23 C22 C21 111.2(3) . . ?
C22 C23 C24 111.6(4) . . ?
C23 C24 C19 112.1(3) . . ?
Cu1 Cl1 Cu1 83.13(4) 3_766 . ?
Cl3 C25 Cl2 121.3(8) . . ?

loop_
_geom_bond_atom_site_label_1
_geom_bond_atom_site_label_2
_geom_bond_distance
_geom_bond_site_symmetry_2
_geom_bond_publ_flag
Cu1 P1 2.1735(11) . ?
Cu1 Cl1 2.2372(11) 3_766 ?
Cu1 Cl1 2.3790(12) . ?
P1 C2 1.827(4) . ?
P1 C7 1.842(4) . ?
P1 C10 1.857(4) . ?
B1 C13 1.571(5) . ?
B1 C19 1.574(6) . ?
B1 C1 1.593(6) . ?
C1 C6 1.396(5) . ?
C1 C2 1.406(5) . ?
C2 C3 1.405(5) . ?
C3 C4 1.380(5) . ?
C4 C5 1.365(5) . ?
C5 C6 1.382(5) . ?
C7 C8 1.524(5) . ?
C7 C9 1.526(5) . ?
C10 C12 1.520(5) . ?
C10 C11 1.536(5) . ?
C13 C14 1.533(5) . ?
C13 C18 1.555(5) . ?
C14 C15 1.532(5) . ?
C15 C16 1.511(5) . ?
C16 C17 1.525(5) . ?
C17 C18 1.523(5) . ?
C19 C24 1.534(5) . ?
C19 C20 1.547(5) . ?
C20 C21 1.514(5) . ?
C21 C22 1.528(5) . ?
C22 C23 1.519(5) . ?
C23 C24 1.524(5) . ?
Cl1 Cu1 2.2372(11) 3_766 ?
C25 Cl3 1.643(11) . ?
C25 Cl2 1.688(12) . ?
